data_4309421
loop_
_publ_author_name
'Niklaus Marti'
'Bernhard Spingler'
'Frank Breher'
'Roger Schibli'

_publ_contact_author_address
;
Department of Chemistry and Applied Biosciences
ETH Hoenggerberg
Wolgang-Pauli Str.
CH-8093 Zuerich
Switzerland
;
_publ_contact_author_email roger.schibli@pharma.ethz.ch
_publ_contact_author_fax '(+41) 44 633 13 67'
_publ_contact_author_name 'Prof. Dr. Roger Schibli'
_publ_section_title
;
Comparative Studies of Substitution Reactions of Rhenium(I)
Dicarbonyl-Nitrosyl and Tricarbonyl Complexes in Aqueous Media
;
_journal_name_full 'Inorganic Chemistry'
_journal_page_first 6082
_journal_page_last 6091
_journal_paper_doi 10.1021/ic050442h
_journal_volume 44
_journal_year 2005
_chemical_formula_moiety 'C13 H10 Br N3 O3 Re, C3 H6 O, Br, O'
_chemical_formula_sum 'C16 H16 Br2 N3 O5 Re'
_chemical_formula_weight 676.34
_chemical_name_common Re(DPYM)nitrosyl
_chemical_name_systematic
; 
Bromo-dicarbonyl-nitrosyl-bromide-di(2-pyridyl)methane-rhenium
;
_space_group_IT_number 2
_symmetry_cell_setting triclinic
_symmetry_space_group_name_Hall '-P 1'
_symmetry_space_group_name_H-M 'P -1'
_atom_sites_solution_hydrogens geom
_atom_sites_solution_primary direct
_atom_sites_solution_secondary difmap
_audit_creation_method SHELXL-97
_cell_angle_alpha 108.679(9)
_cell_angle_beta 111.992(9)
_cell_angle_gamma 95.426(10)
_cell_formula_units_Z 2
_cell_length_a 9.8236(8)
_cell_length_b 10.0949(8)
_cell_length_c 12.5346(10)
_cell_measurement_reflns_used 8000
_cell_measurement_temperature 183(2)
_cell_volume 1058.82(19)
_computing_cell_refinement 'IPDS (Stoe, 1999)'
_computing_data_collection 'IPDS (Stoe, 1999)'
_computing_data_reduction 'X-RED (Stoe, 1999)'
_computing_molecular_graphics 'ORTEP-3 (Farrugia, 1997)'
_computing_publication_material 'SHELXL-97 (Sheldrick, 1997)'
_computing_structure_refinement 'SHELXL-97 (Sheldrick, 1997)'
_computing_structure_solution 'SIR-97 (Altomare, 1999)'
_diffrn_ambient_temperature 183(2)
_diffrn_measured_fraction_theta_full 0.926
_diffrn_measured_fraction_theta_max 0.926
_diffrn_measurement_device_type 'Stoe IPDS'
_diffrn_measurement_method '/f oscillation scan'
_diffrn_radiation_monochromator graphite
_diffrn_radiation_source 'fine-focus sealed tube'
_diffrn_radiation_type MoK\a
_diffrn_radiation_wavelength 0.71073
_diffrn_reflns_av_R_equivalents 0.1116
_diffrn_reflns_av_sigmaI/netI 0.0653
_diffrn_reflns_limit_h_max 13
_diffrn_reflns_limit_h_min -13
_diffrn_reflns_limit_k_max 13
_diffrn_reflns_limit_k_min -13
_diffrn_reflns_limit_l_max 16
_diffrn_reflns_limit_l_min -16
_diffrn_reflns_number 19274
_diffrn_reflns_theta_full 28.28
_diffrn_reflns_theta_max 28.28
_diffrn_reflns_theta_min 2.77
_diffrn_standards_interval_time 4
_exptl_absorpt_coefficient_mu 9.542
_exptl_absorpt_correction_T_max 0.2616
_exptl_absorpt_correction_T_min 0.1425
_exptl_absorpt_correction_type numerical
_exptl_crystal_colour yellow
_exptl_crystal_density_diffrn 2.128
_exptl_crystal_density_method 'not measured'
_exptl_crystal_description block
_exptl_crystal_F_000 640
_exptl_crystal_size_max 0.29
_exptl_crystal_size_mid 0.22
_exptl_crystal_size_min 0.18
_refine_diff_density_max 2.410
_refine_diff_density_min -1.802
_refine_diff_density_rms 0.326
_refine_ls_extinction_method none
_refine_ls_goodness_of_fit_ref 1.097
_refine_ls_hydrogen_treatment undef
_refine_ls_matrix_type full
_refine_ls_number_parameters 244
_refine_ls_number_reflns 4872
_refine_ls_number_restraints 2
_refine_ls_restrained_S_all 1.098
_refine_ls_R_factor_all 0.0758
_refine_ls_R_factor_gt 0.0730
_refine_ls_shift/su_max 0.001
_refine_ls_shift/su_mean 0.000
_refine_ls_structure_factor_coef Fsqd
_refine_ls_weighting_details 'calc w=1/[\s^2^(Fo^2^)+(0.1253P)^2^+0.0000P] where P=(Fo^2^+2Fc^2^)/3'
_refine_ls_weighting_scheme calc
_refine_ls_wR_factor_gt 0.1700
_refine_ls_wR_factor_ref 0.1736
_reflns_number_gt 4421
_reflns_number_total 4872
_reflns_threshold_expression >2sigma(I)
_cod_data_source_file ic050442h__4.cif
_cod_data_source_block 6
_cod_original_cell_volume 1058.82(15)
_cod_original_sg_symbol_Hall -P1
_cod_database_code 4309421

loop_
_symmetry_equiv_pos_as_xyz
'x, y, z'
'-x, -y, -z'

loop_
_atom_site_label
_atom_site_type_symbol
_atom_site_fract_x
_atom_site_fract_y
_atom_site_fract_z
_atom_site_U_iso_or_equiv
_atom_site_adp_type
_atom_site_occupancy
_atom_site_symmetry_multiplicity
_atom_site_calc_flag
_atom_site_refinement_flags
_atom_site_disorder_assembly
_atom_site_disorder_group
Re1 Re 0.07402(3) 0.40505(3) 0.23866(2) 0.03083(15) Uani 1 1 d . . .
C2 C 0.1753(10) 0.2767(8) 0.0286(7) 0.0401(16) Uani 1 1 d . . .
H3 H 0.0788 0.2162 -0.0089 0.048 Uiso 1 1 calc R . .
C3 C 0.2681(11) 0.2530(9) -0.0327(8) 0.0434(18) Uani 1 1 d . . .
H2 H 0.2349 0.1772 -0.1096 0.052 Uiso 1 1 calc R . .
C4 C 0.4095(11) 0.3434(9) 0.0221(8) 0.0448(18) Uani 1 1 d . . .
H4 H 0.4743 0.3293 -0.0166 0.054 Uiso 1 1 calc R . .
C5 C 0.4545(10) 0.4558(9) 0.1355(9) 0.0433(18) Uani 1 1 d . . .
H5 H 0.5500 0.5180 0.1729 0.052 Uiso 1 1 calc R . .
C6 C 0.3583(9) 0.4774(8) 0.1947(7) 0.0354(15) Uani 1 1 d . . .
C7 C 0.4031(9) 0.5978(8) 0.3158(7) 0.0349(14) Uani 1 1 d . . .
H7A H 0.5021 0.6560 0.3399 0.042 Uiso 1 1 calc R . .
H7B H 0.4123 0.5581 0.3784 0.042 Uiso 1 1 calc R . .
C8 C 0.2949(9) 0.6941(8) 0.3157(7) 0.0342(14) Uani 1 1 d . . .
C9 C 0.3457(10) 0.8410(8) 0.3490(8) 0.0408(17) Uani 1 1 d . . .
H9 H 0.4457 0.8803 0.3689 0.049 Uiso 1 1 calc R . .
C10 C 0.2446(10) 0.9286(8) 0.3520(8) 0.0425(18) Uani 1 1 d . . .
H10 H 0.2771 1.0274 0.3754 0.051 Uiso 1 1 calc R . .
C11 C 0.0971(10) 0.8682(8) 0.3204(8) 0.0393(16) Uani 1 1 d . . .
H11 H 0.0281 0.9251 0.3213 0.047 Uiso 1 1 calc R . .
C12 C 0.0524(10) 0.7212(8) 0.2869(7) 0.0380(15) Uani 1 1 d . . .
H12 H -0.0480 0.6804 0.2647 0.046 Uiso 1 1 calc R . .
C14 C -0.0724(9) 0.4387(9) 0.3181(8) 0.0387(17) Uani 1 1 d . . .
C16 C -0.0047(10) 0.1896(8) 0.1751(8) 0.0390(16) Uani 1 1 d . . .
C21 C 0.4310(14) 0.1248(10) 0.2337(10) 0.060(3) Uani 1 1 d D . .
N1 N 0.2204(8) 0.3847(6) 0.1409(6) 0.0321(12) Uani 1 1 d . . .
N13 N 0.1486(7) 0.6348(6) 0.2852(6) 0.0306(12) Uani 1 1 d . . .
N18 N 0.2113(9) 0.3996(7) 0.3780(7) 0.0424(16) Uani 1 1 d . . .
O15 O -0.1527(9) 0.4575(8) 0.3600(8) 0.0611(18) Uani 1 1 d . . .
O17 O -0.0459(9) 0.0722(7) 0.1406(7) 0.0578(17) Uani 1 1 d . . .
O19 O 0.2913(8) 0.3903(8) 0.4699(6) 0.0528(16) Uani 1 1 d . . .
O22 O 0.3186(16) 0.1479(17) 0.2284(16) 0.130(6) Uani 1 1 d . . .
O23 O -0.0233(10) 0.1893(8) 0.4280(8) 0.0626(18) Uani 1 1 d . . .
C23 C 0.574(2) 0.2074(17) 0.3463(19) 0.130(8) Uani 1 1 d D . .
H23A H 0.5692 0.1941 0.4173 0.156 Uiso 1 1 calc R . .
H23B H 0.5890 0.3080 0.3604 0.156 Uiso 1 1 calc R . .
H23C H 0.6576 0.1735 0.3341 0.156 Uiso 1 1 calc R . .
Br1 Br -0.26779(10) -0.14806(9) 0.34127(8) 0.0441(2) Uani 1 1 d . . .
Br2 Br -0.14504(10) 0.38826(9) 0.04130(8) 0.0435(2) Uani 1 1 d . . .
C22 C 0.446(3) 0.013(2) 0.1291(13) 0.146(11) Uani 1 1 d D . .
H22A H 0.4068 0.0341 0.0556 0.175 Uiso 1 1 calc R . .
H22B H 0.3906 -0.0804 0.1128 0.175 Uiso 1 1 calc R . .
H22C H 0.5511 0.0129 0.1521 0.175 Uiso 1 1 calc R . .

loop_
_atom_site_aniso_label
_atom_site_aniso_U_11
_atom_site_aniso_U_22
_atom_site_aniso_U_33
_atom_site_aniso_U_23
_atom_site_aniso_U_13
_atom_site_aniso_U_12
Re1 0.0286(2) 0.0319(2) 0.0333(2) 0.01537(14) 0.01216(15) 0.00766(13)
C2 0.044(5) 0.036(4) 0.039(4) 0.014(3) 0.016(4) 0.011(3)
C3 0.054(5) 0.040(4) 0.040(4) 0.012(3) 0.026(4) 0.014(3)
C4 0.048(5) 0.054(5) 0.052(5) 0.029(4) 0.031(4) 0.026(4)
C5 0.037(4) 0.043(4) 0.062(5) 0.027(4) 0.027(4) 0.015(3)
C6 0.030(4) 0.035(3) 0.043(4) 0.016(3) 0.016(3) 0.011(3)
C7 0.028(4) 0.039(3) 0.033(3) 0.014(3) 0.008(3) 0.007(3)
C8 0.030(4) 0.036(3) 0.033(3) 0.011(3) 0.013(3) 0.003(3)
C9 0.041(4) 0.031(3) 0.043(4) 0.006(3) 0.019(4) 0.003(3)
C10 0.050(5) 0.029(3) 0.049(4) 0.013(3) 0.024(4) 0.007(3)
C11 0.049(5) 0.031(3) 0.046(4) 0.016(3) 0.025(4) 0.018(3)
C12 0.039(4) 0.039(4) 0.036(3) 0.012(3) 0.017(3) 0.012(3)
C14 0.033(4) 0.042(4) 0.053(4) 0.020(3) 0.030(4) 0.011(3)
C16 0.040(4) 0.029(3) 0.044(4) 0.016(3) 0.014(4) 0.002(3)
C21 0.087(8) 0.052(5) 0.073(6) 0.038(5) 0.051(7) 0.037(5)
N1 0.036(3) 0.035(3) 0.032(3) 0.013(2) 0.020(3) 0.008(2)
N13 0.026(3) 0.026(3) 0.037(3) 0.013(2) 0.011(3) 0.005(2)
N18 0.051(4) 0.035(3) 0.057(4) 0.022(3) 0.035(4) 0.014(3)
O15 0.061(4) 0.063(4) 0.082(5) 0.033(4) 0.049(4) 0.018(3)
O17 0.063(5) 0.038(3) 0.060(4) 0.014(3) 0.021(4) -0.001(3)
O19 0.045(4) 0.076(4) 0.038(3) 0.032(3) 0.009(3) 0.021(3)
O22 0.139(11) 0.189(12) 0.221(15) 0.173(12) 0.141(12) 0.126(10)
O23 0.066(5) 0.052(4) 0.074(5) 0.031(3) 0.029(4) 0.014(3)
C23 0.132(17) 0.063(9) 0.138(16) 0.038(10) 0.004(14) 0.001(9)
Br1 0.0361(5) 0.0512(5) 0.0439(4) 0.0151(3) 0.0195(4) 0.0070(3)
Br2 0.0357(5) 0.0455(4) 0.0432(4) 0.0211(3) 0.0076(4) 0.0085(3)
C22 0.21(3) 0.144(16) 0.056(8) 0.028(9) 0.022(12) 0.124(17)

loop_
_atom_type_symbol
_atom_type_description
_atom_type_scat_dispersion_real
_atom_type_scat_dispersion_imag
_atom_type_scat_source
C C 0.0033 0.0016 'International Tables Vol C Tables 4.2.6.8 and 6.1.1.4'
H H 0.0000 0.0000 'International Tables Vol C Tables 4.2.6.8 and 6.1.1.4'
N N 0.0061 0.0033 'International Tables Vol C Tables 4.2.6.8 and 6.1.1.4'
O O 0.0106 0.0060 'International Tables Vol C Tables 4.2.6.8 and 6.1.1.4'
Br Br -0.2901 2.4595 'International Tables Vol C Tables 4.2.6.8 and 6.1.1.4'
Re Re -1.0185 7.2310 'International Tables Vol C Tables 4.2.6.8 and 6.1.1.4'

loop_
_geom_angle_atom_site_label_1
_geom_angle_atom_site_label_2
_geom_angle_atom_site_label_3
_geom_angle
_geom_angle_site_symmetry_1
_geom_angle_site_symmetry_3
_geom_angle_publ_flag
N18 Re1 C16 88.9(3) . . ?
N18 Re1 C14 90.1(3) . . ?
C16 Re1 C14 90.7(3) . . ?
N18 Re1 N13 97.0(3) . . ?
C16 Re1 N13 173.5(3) . . ?
C14 Re1 N13 92.0(3) . . ?
N18 Re1 N1 95.6(3) . . ?
C16 Re1 N1 93.1(3) . . ?
C14 Re1 N1 173.2(3) . . ?
N13 Re1 N1 83.6(2) . . ?
N18 Re1 Br2 172.6(2) . . ?
C16 Re1 Br2 85.3(3) . . ?
C14 Re1 Br2 85.4(3) . . ?
N13 Re1 Br2 89.07(17) . . ?
N1 Re1 Br2 89.29(18) . . ?
N1 C2 C3 122.2(8) . . ?
C4 C3 C2 118.7(7) . . ?
C3 C4 C5 119.1(7) . . ?
C4 C5 C6 120.8(8) . . ?
N1 C6 C5 119.3(7) . . ?
N1 C6 C7 118.7(6) . . ?
C5 C6 C7 122.0(7) . . ?
C6 C7 C8 114.5(6) . . ?
N13 C8 C9 121.1(7) . . ?
N13 C8 C7 118.7(6) . . ?
C9 C8 C7 120.1(7) . . ?
C8 C9 C10 119.1(8) . . ?
C11 C10 C9 119.5(7) . . ?
C10 C11 C12 118.9(7) . . ?
N13 C12 C11 122.6(8) . . ?
O15 C14 Re1 179.2(9) . . ?
O17 C16 Re1 179.1(8) . . ?
O22 C21 C23 121.0(16) . . ?
O22 C21 C22 123.1(17) . . ?
C23 C21 C22 115.8(17) . . ?
C2 N1 C6 119.8(7) . . ?
C2 N1 Re1 120.0(5) . . ?
C6 N1 Re1 120.2(5) . . ?
C12 N13 C8 118.7(6) . . ?
C12 N13 Re1 121.0(5) . . ?
C8 N13 Re1 120.2(5) . . ?
O19 N18 Re1 174.4(6) . . ?

loop_
_geom_bond_atom_site_label_1
_geom_bond_atom_site_label_2
_geom_bond_distance
_geom_bond_site_symmetry_2
_geom_bond_publ_flag
Re1 N18 1.784(8) . ?
Re1 C16 2.018(7) . ?
Re1 C14 2.030(7) . ?
Re1 N13 2.179(6) . ?
Re1 N1 2.197(6) . ?
Re1 Br2 2.5407(10) . ?
C2 N1 1.351(9) . ?
C2 C3 1.388(11) . ?
C3 C4 1.371(13) . ?
C4 C5 1.380(13) . ?
C5 C6 1.397(11) . ?
C6 N1 1.356(10) . ?
C6 C7 1.480(10) . ?
C7 C8 1.506(11) . ?
C8 N13 1.360(9) . ?
C8 C9 1.389(10) . ?
C9 C10 1.394(12) . ?
C10 C11 1.370(12) . ?
C11 C12 1.382(10) . ?
C12 N13 1.346(10) . ?
C14 O15 1.100(10) . ?
C16 O17 1.098(9) . ?
C21 O22 1.132(15) . ?
C21 C23 1.486(15) . ?
C21 C22 1.500(14) . ?
N18 O19 1.166(10) . ?

loop_
_geom_torsion_atom_site_label_1
_geom_torsion_atom_site_label_2
_geom_torsion_atom_site_label_3
_geom_torsion_atom_site_label_4
_geom_torsion
_geom_torsion_site_symmetry_1
_geom_torsion_site_symmetry_2
_geom_torsion_site_symmetry_3
_geom_torsion_site_symmetry_4
_geom_torsion_publ_flag
N1 C2 C3 C4 -0.8(13) . . . . ?
C2 C3 C4 C5 -0.7(13) . . . . ?
C3 C4 C5 C6 0.4(13) . . . . ?
C4 C5 C6 N1 1.3(13) . . . . ?
C4 C5 C6 C7 -179.4(8) . . . . ?
N1 C6 C7 C8 -56.0(10) . . . . ?
C5 C6 C7 C8 124.7(8) . . . . ?
C6 C7 C8 N13 58.8(9) . . . . ?
C6 C7 C8 C9 -122.6(8) . . . . ?
N13 C8 C9 C10 0.6(12) . . . . ?
C7 C8 C9 C10 -178.0(7) . . . . ?
C8 C9 C10 C11 -1.0(12) . . . . ?
C9 C10 C11 C12 0.5(12) . . . . ?
C10 C11 C12 N13 0.6(12) . . . . ?
C3 C2 N1 C6 2.5(12) . . . . ?
C3 C2 N1 Re1 -175.2(6) . . . . ?
C5 C6 N1 C2 -2.7(12) . . . . ?
C7 C6 N1 C2 178.0(7) . . . . ?
C5 C6 N1 Re1 175.0(6) . . . . ?
C7 C6 N1 Re1 -4.3(10) . . . . ?
N18 Re1 N1 C2 123.8(6) . . . . ?
C16 Re1 N1 C2 34.6(6) . . . . ?
N13 Re1 N1 C2 -139.8(6) . . . . ?
Br2 Re1 N1 C2 -50.6(6) . . . . ?
N18 Re1 N1 C6 -54.0(6) . . . . ?
C16 Re1 N1 C6 -143.2(6) . . . . ?
N13 Re1 N1 C6 42.5(6) . . . . ?
Br2 Re1 N1 C6 131.6(6) . . . . ?
C11 C12 N13 C8 -1.1(11) . . . . ?
C11 C12 N13 Re1 177.6(6) . . . . ?
C9 C8 N13 C12 0.4(11) . . . . ?
C7 C8 N13 C12 179.0(7) . . . . ?
C9 C8 N13 Re1 -178.2(6) . . . . ?
C7 C8 N13 Re1 0.4(9) . . . . ?
N18 Re1 N13 C12 -123.6(6) . . . . ?
C14 Re1 N13 C12 -33.2(6) . . . . ?
N1 Re1 N13 C12 141.5(6) . . . . ?
Br2 Re1 N13 C12 52.1(6) . . . . ?
N18 Re1 N13 C8 55.0(6) . . . . ?
C14 Re1 N13 C8 145.3(6) . . . . ?
N1 Re1 N13 C8 -39.9(6) . . . . ?
Br2 Re1 N13 C8 -129.3(5) . . . . ?
